data_7032062
loop_
_publ_author_name
'Liu, Shan-Shan'
'Gao, Song'
'Ziller, Joseph W.'
'Evans, William J.'

_publ_section_title
;
 Structural complexity in the rare earth metallocene hydride complexes,
 [(C5Me5)2LnH]2.
;
_journal_issue 41
_journal_name_full 'Dalton transactions (Cambridge, England : 2003)'
_journal_page_first 15526
_journal_page_last 15531
_journal_paper_doi 10.1039/c4dt02194k
_journal_volume 43
_journal_year 2014
_chemical_formula_sum 'C40 H62 Tb2'
_chemical_formula_weight 860.73
_chemical_name_systematic
; 
 ? 
;
_space_group_crystal_system monoclinic
_space_group_IT_number 15
_space_group_name_Hall '-C 2yc'
_space_group_name_H-M_alt 'C 1 2/c 1'
_symmetry_space_group_name_Hall '-C 2yc'
_symmetry_space_group_name_H-M 'C 1 2/c 1'
_atom_sites_solution_hydrogens mixed
_atom_sites_solution_primary direct
_atom_sites_solution_secondary difmap
_audit_creation_method SHELXL-2013
_cell_angle_alpha 90
_cell_angle_beta 104.1168(9)
_cell_angle_gamma 90
_cell_formula_units_Z 4
_cell_length_a 16.1651(13)
_cell_length_b 14.1669(11)
_cell_length_c 16.6568(13)
_cell_measurement_reflns_used 9924
_cell_measurement_temperature 143(2)
_cell_measurement_theta_max 28.29
_cell_measurement_theta_min 2.48
_cell_volume 3699.4(5)
_computing_cell_refinement 'Bruker SAINT 7.68a, 2009'
_computing_data_collection 'Bruker APEX2 2011.4-1, 2011'
_computing_data_reduction 'Bruker SAINT 7.68a, 2009'
_computing_molecular_graphics 'Bruker SHELXTL'
_computing_publication_material 'Bruker SHELXTL'
_computing_structure_refinement 'SHELXL-2013 (Sheldrick, 2013)'
_computing_structure_solution 'Bruker SHELXTL 2008/4'
_diffrn_ambient_temperature 143(2)
_diffrn_measured_fraction_theta_full 0.999
_diffrn_measured_fraction_theta_max 0.923
_diffrn_measurement_device_type 'Bruker SMART APEX II CCD'
_diffrn_measurement_method '\f and \w scans'
_diffrn_radiation_type MoK\a
_diffrn_radiation_wavelength 0.71073
_diffrn_reflns_av_R_equivalents 0.0307
_diffrn_reflns_av_unetI/netI 0.0228
_diffrn_reflns_Laue_measured_fraction_full 0.999
_diffrn_reflns_Laue_measured_fraction_max 0.923
_diffrn_reflns_limit_h_max 21
_diffrn_reflns_limit_h_min -21
_diffrn_reflns_limit_k_max 17
_diffrn_reflns_limit_k_min -17
_diffrn_reflns_limit_l_max 21
_diffrn_reflns_limit_l_min -21
_diffrn_reflns_number 21015
_diffrn_reflns_point_group_measured_fraction_full 0.999
_diffrn_reflns_point_group_measured_fraction_max 0.923
_diffrn_reflns_theta_full 25.242
_diffrn_reflns_theta_max 28.488
_diffrn_reflns_theta_min 1.937
_diffrn_source 'fine-focus sealed tube'
_exptl_absorpt_coefficient_mu 3.817
_exptl_absorpt_correction_T_max 0.9092
_exptl_absorpt_correction_T_min 0.5728
_exptl_absorpt_correction_type numerical
_exptl_absorpt_process_details 'Bruker SADABS'
_exptl_crystal_colour yellow
_exptl_crystal_density_diffrn 1.545
_exptl_crystal_density_meas ?
_exptl_crystal_density_method not_measured
_exptl_crystal_description irregular
_exptl_crystal_F_000 1728
_exptl_crystal_size_max 0.303
_exptl_crystal_size_mid 0.290
_exptl_crystal_size_min 0.108
_refine_diff_density_max 1.727
_refine_diff_density_min -0.616
_refine_diff_density_rms 0.104
_refine_ls_extinction_method none
_refine_ls_goodness_of_fit_ref 1.043
_refine_ls_hydrogen_treatment mixed
_refine_ls_matrix_type full
_refine_ls_number_parameters 205
_refine_ls_number_reflns 4334
_refine_ls_number_restraints 0
_refine_ls_restrained_S_all 1.043
_refine_ls_R_factor_all 0.0244
_refine_ls_R_factor_gt 0.0209
_refine_ls_shift/su_max 0.001
_refine_ls_shift/su_mean 0.000
_refine_ls_structure_factor_coef Fsqd
_refine_ls_weighting_details 'w=1/[\s^2^(Fo^2^)+(0.0297P)^2^+5.2600P] where P=(Fo^2^+2Fc^2^)/3'
_refine_ls_weighting_scheme calc
_refine_ls_wR_factor_gt 0.0532
_refine_ls_wR_factor_ref 0.0550
_reflns_Friedel_coverage 0.000
_reflns_number_gt 3905
_reflns_number_total 4334
_reflns_threshold_expression 'I > 2\s(I)'
_cod_data_source_file c4dt02194k2.cif
_cod_data_source_block ssl1
_cod_depositor_comments
;Adding full bibliography for 7032061--7032064.cif.

The following automatic conversions were performed:

'_exptl_crystal_density_meas' value 'not_measured' was changed to '?'
- the value is perceived as not measured.

Automatic conversion script
Id: cif_fix_values 3008 2015-01-20 13:52:24Z robertas 
;
_cod_database_code 7032062
_shelx_space_group_comment
; 
The symmetry employed for this shelxl refinement is uniquely defined 
by the following loop, which should always be used as a source of 
symmetry information in preference to the above space-group names. 
They are only intended as comments. 
;
_shelx_estimated_absorpt_t_min 0.391
_shelx_estimated_absorpt_t_max 0.683
_shelxl_version_number 2013-3

loop_
_space_group_symop_operation_xyz
'x, y, z'
'-x, y, -z+1/2'
'x+1/2, y+1/2, z'
'-x+1/2, y+1/2, -z+1/2'
'-x, -y, -z'
'x, -y, z-1/2'
'-x+1/2, -y+1/2, -z'
'x+1/2, -y+1/2, z-1/2'

loop_
_atom_site_label
_atom_site_type_symbol
_atom_site_fract_x
_atom_site_fract_y
_atom_site_fract_z
_atom_site_U_iso_or_equiv
_atom_site_adp_type
_atom_site_occupancy
_atom_site_site_symmetry_order
_atom_site_calc_flag
_atom_site_refinement_flags_posn
_atom_site_refinement_flags_adp
_atom_site_refinement_flags_occupancy
Tb1 Tb 0.0000 0.40154(2) 0.2500 0.02217(6) Uani 1 2 d S T P
Tb2 Tb 0.0000 0.13493(2) 0.2500 0.01872(5) Uani 1 2 d S T P
H1 H 0.029(3) 0.266(3) 0.207(3) 0.076(14) Uiso 1 1 d . . .
C1 C 0.15956(15) 0.46504(18) 0.31603(15) 0.0249(5) Uani 1 1 d . . .
C2 C 0.11709(16) 0.54391(18) 0.27175(18) 0.0298(6) Uani 1 1 d . . .
C3 C 0.09743(16) 0.5214(2) 0.18622(17) 0.0305(6) Uani 1 1 d . . .
C4 C 0.12840(15) 0.42990(19) 0.17800(15) 0.0258(5) Uani 1 1 d . . .
C5 C 0.16749(15) 0.39544(17) 0.25776(16) 0.0224(5) Uani 1 1 d . . .
C6 C 0.19786(18) 0.4633(2) 0.40760(17) 0.0375(7) Uani 1 1 d . . .
H6A H 0.2375 0.5163 0.4229 0.056 Uiso 1 1 calc R U .
H6B H 0.2287 0.4038 0.4227 0.056 Uiso 1 1 calc R U .
H6C H 0.1524 0.4686 0.4370 0.056 Uiso 1 1 calc R U .
C7 C 0.1144(2) 0.6404(2) 0.3086(3) 0.0502(9) Uani 1 1 d . . .
H7A H 0.1681 0.6734 0.3106 0.075 Uiso 1 1 calc R U .
H7B H 0.1063 0.6343 0.3648 0.075 Uiso 1 1 calc R U .
H7C H 0.0669 0.6765 0.2744 0.075 Uiso 1 1 calc R U .
C8 C 0.0604(2) 0.5859(3) 0.1145(2) 0.0522(10) Uani 1 1 d . . .
H8A H 0.0999 0.5903 0.0783 0.078 Uiso 1 1 calc R U .
H8B H 0.0516 0.6488 0.1354 0.078 Uiso 1 1 calc R U .
H8C H 0.0057 0.5605 0.0830 0.078 Uiso 1 1 calc R U .
C9 C 0.1271(2) 0.3817(3) 0.09714(18) 0.0427(8) Uani 1 1 d . . .
H9A H 0.1544 0.4225 0.0636 0.064 Uiso 1 1 calc R U .
H9B H 0.0679 0.3695 0.0673 0.064 Uiso 1 1 calc R U .
H9C H 0.1582 0.3218 0.1080 0.064 Uiso 1 1 calc R U .
C10 C 0.21482(18) 0.3039(2) 0.27683(19) 0.0355(6) Uani 1 1 d . . .
H10A H 0.2730 0.3117 0.2702 0.053 Uiso 1 1 calc R U .
H10B H 0.1855 0.2550 0.2388 0.053 Uiso 1 1 calc R U .
H10C H 0.2168 0.2852 0.3339 0.053 Uiso 1 1 calc R U .
C11 C 0.12459(15) 0.07513(17) 0.37687(14) 0.0215(5) Uani 1 1 d . . .
C12 C 0.07333(16) -0.00601(17) 0.35345(14) 0.0230(5) Uani 1 1 d . . .
C13 C -0.00632(15) 0.01020(18) 0.37274(14) 0.0229(5) Uani 1 1 d . . .
C14 C -0.00353(16) 0.10100(17) 0.40830(14) 0.0218(5) Uani 1 1 d . . .
C15 C 0.07754(16) 0.14099(17) 0.41214(14) 0.0221(5) Uani 1 1 d . . .
C16 C 0.21684(16) 0.0823(2) 0.37399(17) 0.0298(6) Uani 1 1 d . . .
H16A H 0.2497 0.0321 0.4079 0.045 Uiso 1 1 calc R U .
H16B H 0.2395 0.1439 0.3955 0.045 Uiso 1 1 calc R U .
H16C H 0.2213 0.0756 0.3166 0.045 Uiso 1 1 calc R U .
C17 C 0.1070(2) -0.09977(18) 0.33276(18) 0.0317(6) Uani 1 1 d . . .
H17A H 0.1296 -0.1353 0.3839 0.047 Uiso 1 1 calc R U .
H17B H 0.1526 -0.0893 0.3043 0.047 Uiso 1 1 calc R U .
H17C H 0.0607 -0.1357 0.2966 0.047 Uiso 1 1 calc R U .
C18 C -0.07728(18) -0.0595(2) 0.37035(17) 0.0323(6) Uani 1 1 d . . .
H18A H -0.0852 -0.0682 0.4264 0.048 Uiso 1 1 calc R U .
H18B H -0.0626 -0.1201 0.3491 0.048 Uiso 1 1 calc R U .
H18C H -0.1302 -0.0354 0.3341 0.048 Uiso 1 1 calc R U .
C19 C -0.07279(18) 0.1386(2) 0.44544(17) 0.0326(6) Uani 1 1 d . . .
H19A H -0.0855 0.0923 0.4845 0.049 Uiso 1 1 calc R U .
H19B H -0.1243 0.1503 0.4014 0.049 Uiso 1 1 calc R U .
H19C H -0.0538 0.1977 0.4747 0.049 Uiso 1 1 calc R U .
C20 C 0.1110(2) 0.23167(18) 0.45456(18) 0.0307(6) Uani 1 1 d . . .
H20A H 0.1259 0.2221 0.5147 0.046 Uiso 1 1 calc R U .
H20B H 0.0670 0.2806 0.4400 0.046 Uiso 1 1 calc R U .
H20C H 0.1618 0.2514 0.4367 0.046 Uiso 1 1 calc R U .

loop_
_atom_site_aniso_label
_atom_site_aniso_U_11
_atom_site_aniso_U_22
_atom_site_aniso_U_33
_atom_site_aniso_U_23
_atom_site_aniso_U_13
_atom_site_aniso_U_12
Tb1 0.01609(9) 0.02775(10) 0.02295(9) 0.000 0.00525(6) 0.000
Tb2 0.01666(8) 0.02593(10) 0.01356(8) 0.000 0.00369(6) 0.000
C1 0.0198(11) 0.0291(13) 0.0266(12) -0.0042(10) 0.0073(9) -0.0072(9)
C2 0.0239(12) 0.0243(13) 0.0435(16) -0.0044(11) 0.0128(11) -0.0030(10)
C3 0.0207(12) 0.0324(14) 0.0381(15) 0.0113(12) 0.0063(11) -0.0035(10)
C4 0.0216(12) 0.0330(14) 0.0244(12) -0.0009(10) 0.0086(10) -0.0097(10)
C5 0.0186(12) 0.0223(12) 0.0279(13) -0.0003(9) 0.0086(10) -0.0029(9)
C6 0.0321(14) 0.0520(18) 0.0273(14) -0.0069(12) 0.0052(11) -0.0148(13)
C7 0.0426(19) 0.0291(17) 0.087(3) -0.0137(16) 0.0309(19) -0.0097(13)
C8 0.0309(17) 0.066(2) 0.061(2) 0.0375(18) 0.0143(15) 0.0054(15)
C9 0.0452(18) 0.0568(19) 0.0294(15) -0.0090(14) 0.0155(13) -0.0258(15)
C10 0.0340(15) 0.0286(14) 0.0489(17) 0.0058(13) 0.0200(13) 0.0021(12)
C11 0.0208(11) 0.0254(12) 0.0171(11) 0.0035(9) 0.0025(9) 0.0050(9)
C12 0.0293(12) 0.0225(12) 0.0166(11) 0.0016(9) 0.0044(9) 0.0034(9)
C13 0.0240(12) 0.0269(12) 0.0169(11) 0.0044(9) 0.0031(9) -0.0008(9)
C14 0.0242(12) 0.0287(13) 0.0132(11) 0.0041(9) 0.0060(9) 0.0049(9)
C15 0.0237(12) 0.0268(13) 0.0145(11) 0.0021(9) 0.0022(9) 0.0028(9)
C16 0.0202(12) 0.0357(14) 0.0330(14) 0.0068(11) 0.0057(11) 0.0054(10)
C17 0.0405(16) 0.0274(14) 0.0264(14) -0.0001(10) 0.0068(12) 0.0082(11)
C18 0.0335(14) 0.0375(15) 0.0258(13) 0.0059(11) 0.0069(11) -0.0091(12)
C19 0.0323(15) 0.0441(17) 0.0253(13) 0.0082(11) 0.0148(11) 0.0115(11)
C20 0.0405(16) 0.0267(14) 0.0240(13) -0.0027(10) 0.0060(12) -0.0024(11)

loop_
_atom_type_symbol
_atom_type_description
_atom_type_scat_dispersion_real
_atom_type_scat_dispersion_imag
_atom_type_scat_source
C C 0.0033 0.0016 'International Tables Vol C Tables 4.2.6.8 and 6.1.1.4'
H H 0.0000 0.0000 'International Tables Vol C Tables 4.2.6.8 and 6.1.1.4'
Tb Tb -0.1723 4.1537 'International Tables Vol C Tables 4.2.6.8 and 6.1.1.4'

loop_
_geom_angle_atom_site_label_1
_geom_angle_atom_site_label_2
_geom_angle_atom_site_label_3
_geom_angle
_geom_angle_site_symmetry_1
_geom_angle_site_symmetry_3
Cnt1 Tb1 H1 94.2 . .
Cnt1 Tb1 H1' 131.1 . .
Cnt2 Tb2 H1 129.2 . .
Cnt2 Tb2 H1' 96.1 . .
Cnt1 Tb1 Cnt1' 131.8 . .
Cnt2 Tb2 Cnt2' 131.0 . .
H1 Tb1 C4 74.0(12) . .
H1 Tb1 C4 123.0(12) . 2
C4 Tb1 C4 162.68(12) . 2
H1 Tb1 C5 104.9(13) . 2
C4 Tb1 C5 150.50(8) . 2
C4 Tb1 C5 30.61(8) 2 2
H1 Tb1 C5 71.7(13) . .
C4 Tb1 C5 30.61(8) . .
C4 Tb1 C5 150.50(8) 2 .
C5 Tb1 C5 176.31(10) 2 .
H1 Tb1 C1 99.8(13) . .
C4 Tb1 C1 50.39(7) . .
C4 Tb1 C1 122.50(8) 2 .
C5 Tb1 C1 152.12(7) 2 .
C5 Tb1 C1 30.41(7) . .
H1 Tb1 C1 115.2(13) . 2
C4 Tb1 C1 122.50(8) . 2
C4 Tb1 C1 50.39(7) 2 2
C5 Tb1 C1 30.41(7) 2 2
C5 Tb1 C1 152.12(7) . 2
C1 Tb1 C1 141.07(11) . 2
H1 Tb1 C3 103.5(12) . .
C4 Tb1 C3 30.38(8) . .
C4 Tb1 C3 132.35(8) 2 .
C5 Tb1 C3 132.83(8) 2 .
C5 Tb1 C3 50.26(8) . .
C1 Tb1 C3 50.24(8) . .
C1 Tb1 C3 102.76(8) 2 .
H1 Tb1 C3 153.1(12) . 2
C4 Tb1 C3 132.34(9) . 2
C4 Tb1 C3 30.38(8) 2 2
C5 Tb1 C3 50.26(8) 2 2
C5 Tb1 C3 132.83(8) . 2
C1 Tb1 C3 102.76(8) . 2
C1 Tb1 C3 50.25(8) 2 2
C3 Tb1 C3 102.19(12) . 2
H1 Tb1 C2 120.3(12) . .
C4 Tb1 C2 50.07(8) . .
C4 Tb1 C2 114.79(8) 2 .
C5 Tb1 C2 133.63(8) 2 .
C5 Tb1 C2 50.03(7) . .
C1 Tb1 C2 30.32(8) . .
C1 Tb1 C2 111.75(8) 2 .
C3 Tb1 C2 30.26(8) . .
C3 Tb1 C2 86.30(8) 2 .
H1 Tb1 C2 144.9(13) . 2
C4 Tb1 C2 114.80(8) . 2
C4 Tb1 C2 50.07(8) 2 2
C5 Tb1 C2 50.03(7) 2 2
C5 Tb1 C2 133.63(8) . 2
C1 Tb1 C2 111.75(8) . 2
C1 Tb1 C2 30.32(8) 2 2
C3 Tb1 C2 86.30(8) . 2
C3 Tb1 C2 30.26(8) 2 2
C2 Tb1 C2 84.69(11) . 2
H1 Tb1 Tb2 26.5(12) . .
C4 Tb1 Tb2 98.66(6) . .
C4 Tb1 Tb2 98.66(6) 2 .
C5 Tb1 Tb2 88.15(5) 2 .
C5 Tb1 Tb2 88.15(5) . .
C1 Tb1 Tb2 109.47(6) . .
C1 Tb1 Tb2 109.47(6) 2 .
C3 Tb1 Tb2 128.90(6) . .
C3 Tb1 Tb2 128.91(6) 2 .
C2 Tb1 Tb2 137.65(6) . .
C2 Tb1 Tb2 137.65(6) 2 .
H1 Tb2 C11 111.5(13) . .
H1 Tb2 C11 101.4(13) . 2
C11 Tb2 C11 143.09(11) . 2
H1 Tb2 C15 73.3(13) . 2
C11 Tb2 C15 151.69(7) . 2
C11 Tb2 C15 30.66(7) 2 2
H1 Tb2 C15 103.3(13) . .
C11 Tb2 C15 30.67(7) . .
C11 Tb2 C15 151.69(7) 2 .
C15 Tb2 C15 176.34(10) 2 .
H1 Tb2 C14 76.2(13) . 2
C11 Tb2 C14 121.65(7) . 2
C11 Tb2 C14 50.38(7) 2 2
C15 Tb2 C14 30.48(7) 2 2
C15 Tb2 C14 150.83(7) . 2
H1 Tb2 C14 123.9(13) . .
C11 Tb2 C14 50.38(7) . .
C11 Tb2 C14 121.65(7) 2 .
C15 Tb2 C14 150.83(7) 2 .
C15 Tb2 C14 30.48(7) . .
C14 Tb2 C14 159.45(10) 2 .
H1 Tb2 C12 122.4(13) . 2
C11 Tb2 C12 113.36(8) . 2
C11 Tb2 C12 30.43(7) 2 2
C15 Tb2 C12 50.27(7) 2 2
C15 Tb2 C12 133.32(7) . 2
C14 Tb2 C12 50.03(7) 2 2
C14 Tb2 C12 112.33(7) . 2
H1 Tb2 C12 140.8(13) . .
C11 Tb2 C12 30.43(7) . .
C11 Tb2 C12 113.36(8) 2 .
C15 Tb2 C12 133.32(7) 2 .
C15 Tb2 C12 50.27(7) . .
C14 Tb2 C12 112.33(7) 2 .
C14 Tb2 C12 50.03(7) . .
C12 Tb2 C12 85.26(10) 2 .
H1 Tb2 C13 105.4(13) . 2
C11 Tb2 C13 103.21(7) . 2
C11 Tb2 C13 50.25(7) 2 2
C15 Tb2 C13 50.20(7) 2 2
C15 Tb2 C13 132.97(7) . 2
C14 Tb2 C13 30.22(7) 2 2
C14 Tb2 C13 129.24(7) . 2
C12 Tb2 C13 30.27(7) 2 2
C12 Tb2 C13 84.76(7) . 2
H1 Tb2 C13 152.9(13) . .
C11 Tb2 C13 50.25(7) . .
C11 Tb2 C13 103.21(7) 2 .
C15 Tb2 C13 132.97(7) 2 .
C15 Tb2 C13 50.20(7) . .
C14 Tb2 C13 129.24(7) 2 .
C14 Tb2 C13 30.22(7) . .
C12 Tb2 C13 84.76(7) 2 .
C12 Tb2 C13 30.27(7) . .
C13 Tb2 C13 99.07(11) 2 .
H1 Tb2 Tb1 27.1(12) . .
C11 Tb2 Tb1 108.45(5) . .
C11 Tb2 Tb1 108.45(5) 2 .
C15 Tb2 Tb1 88.17(5) 2 .
C15 Tb2 Tb1 88.17(5) . .
C14 Tb2 Tb1 100.28(5) 2 .
C14 Tb2 Tb1 100.28(5) . .
C12 Tb2 Tb1 137.37(5) 2 .
C12 Tb2 Tb1 137.37(5) . .
C13 Tb2 Tb1 130.46(5) 2 .
C13 Tb2 Tb1 130.46(5) . .
C5 C1 C2 107.8(2) . .
C5 C1 C6 127.1(2) . .
C2 C1 C6 124.6(2) . .
C5 C1 Tb1 74.04(14) . .
C2 C1 Tb1 75.99(14) . .
C6 C1 Tb1 121.69(16) . .
C3 C2 C1 107.8(2) . .
C3 C2 C7 126.4(3) . .
C1 C2 C7 124.2(3) . .
C3 C2 Tb1 73.86(14) . .
C1 C2 Tb1 73.69(14) . .
C7 C2 Tb1 129.63(19) . .
C4 C3 C2 107.9(2) . .
C4 C3 C8 124.2(3) . .
C2 C3 C8 127.5(3) . .
C4 C3 Tb1 73.46(14) . .
C2 C3 Tb1 75.88(15) . .
C8 C3 Tb1 122.38(18) . .
C3 C4 C5 108.4(2) . .
C3 C4 C9 125.2(3) . .
C5 C4 C9 126.2(3) . .
C3 C4 Tb1 76.16(14) . .
C5 C4 Tb1 75.15(14) . .
C9 C4 Tb1 119.42(17) . .
C1 C5 C4 108.1(2) . .
C1 C5 C10 125.9(2) . .
C4 C5 C10 125.9(2) . .
C1 C5 Tb1 75.55(14) . .
C4 C5 Tb1 74.24(14) . .
C10 C5 Tb1 119.68(16) . .
C12 C11 C15 108.1(2) . .
C12 C11 C16 124.3(2) . .
C15 C11 C16 127.1(2) . .
C12 C11 Tb2 76.24(13) . .
C15 C11 Tb2 75.08(13) . .
C16 C11 Tb2 120.88(16) . .
C11 C12 C13 108.0(2) . .
C11 C12 C17 124.0(2) . .
C13 C12 C17 126.3(2) . .
C11 C12 Tb2 73.33(13) . .
C13 C12 Tb2 75.22(13) . .
C17 C12 Tb2 129.01(17) . .
C14 C13 C12 107.7(2) . .
C14 C13 C18 123.6(2) . .
C12 C13 C18 127.9(2) . .
C14 C13 Tb2 73.77(13) . .
C12 C13 Tb2 74.51(13) . .
C18 C13 Tb2 124.97(16) . .
C13 C14 C15 108.5(2) . .
C13 C14 C19 123.0(2) . .
C15 C14 C19 127.9(2) . .
C13 C14 Tb2 76.01(13) . .
C15 C14 Tb2 74.48(13) . .
C19 C14 Tb2 122.38(16) . .
C14 C15 C11 107.6(2) . .
C14 C15 C20 125.9(2) . .
C11 C15 C20 126.2(2) . .
C14 C15 Tb2 75.04(13) . .
C11 C15 Tb2 74.25(13) . .
C20 C15 Tb2 121.75(17) . .

loop_
_geom_bond_atom_site_label_1
_geom_bond_atom_site_label_2
_geom_bond_distance
_geom_bond_site_symmetry_2
Tb1 H1 2.14(4) .
Tb1 Cnt1 2.413 .
Tb2 Cnt2 2.415 .
Tb1 C4 2.669(2) .
Tb1 C4 2.669(2) 2
Tb1 C5 2.680(2) 2
Tb1 C5 2.680(2) .
Tb1 C1 2.700(2) .
Tb1 C1 2.700(2) 2
Tb1 C3 2.703(2) .
Tb1 C3 2.703(2) 2
Tb1 C2 2.729(3) .
Tb1 C2 2.729(3) 2
Tb1 Tb2 3.7770(4) .
Tb2 H1 2.09(4) .
Tb2 C11 2.677(2) .
Tb2 C11 2.677(2) 2
Tb2 C15 2.687(2) 2
Tb2 C15 2.687(2) .
Tb2 C14 2.694(2) 2
Tb2 C14 2.694(2) .
Tb2 C12 2.714(2) 2
Tb2 C12 2.714(2) .
Tb2 C13 2.723(2) 2
Tb2 C13 2.723(2) .
C1 C5 1.411(3) .
C1 C2 1.420(4) .
C1 C6 1.500(4) .
C2 C3 1.418(4) .
C2 C7 1.504(4) .
C3 C4 1.408(4) .
C3 C8 1.508(4) .
C4 C5 1.412(4) .
C4 C9 1.506(4) .
C5 C10 1.500(4) .
C11 C12 1.415(3) .
C11 C15 1.418(3) .
C11 C16 1.507(3) .
C12 C13 1.420(3) .
C12 C17 1.507(3) .
C13 C14 1.412(4) .
C13 C18 1.506(3) .
C14 C15 1.415(3) .
C14 C19 1.503(3) .
C15 C20 1.502(3) .
